data_1534791
loop_
_publ_author_name
'Bakakin, V.V.'
'Shaburova, V.P.'
'Mazus, M.D.'
'Kozeeva, L.P.'
'Podberezskaya, N.V.'
'Malinovskii, T.I.'

_publ_section_title
;
 The structure of frame strontium aluminate Sr6(Al12O24)* Bi2O3 with
 inclusion of Bi2O3 molecule
;
_journal_name_full 'Zhurnal Strukturnoi Khimii (Issue-No. from 1981)'
_journal_page_first 92
_journal_page_last 99
_journal_volume 35
_journal_year 1994
_chemical_formula_sum 'Al12 Bi2 O27 Sr6'
_chemical_name_systematic 'Sr6 Bi2 (Al O2)12 O3'
_space_group_IT_number 148
_symmetry_space_group_name_Hall '-R 3'
_symmetry_space_group_name_H-M 'R -3 :H'
_cell_angle_alpha 90
_cell_angle_beta 90
_cell_angle_gamma 120
_cell_formula_units_Z 3
_cell_length_a 17.72
_cell_length_b 17.72
_cell_length_c 7.107
_cell_volume 1932.611
_citation_journal_id_ASTM ZSTKAI
_cod_data_source_file Bakakin_ZSTKAI_1994_1402.cif
_cod_data_source_block Al12Bi2O27Sr6
_cod_original_cell_volume 1932.61
_cod_database_code 1534791

loop_
_symmetry_equiv_pos_as_xyz
x,y,z
-y,x-y,z
-x+y,-x,z
-x,-y,-z
y,-x+y,-z
x-y,x,-z
x+2/3,y+1/3,z+1/3
-y+2/3,x-y+1/3,z+1/3
-x+y+2/3,-x+1/3,z+1/3
-x+2/3,-y+1/3,-z+1/3
y+2/3,-x+y+1/3,-z+1/3
x-y+2/3,x+1/3,-z+1/3
x+1/3,y+2/3,z+2/3
-y+1/3,x-y+2/3,z+2/3
-x+y+1/3,-x+2/3,z+2/3
-x+1/3,-y+2/3,-z+2/3
y+1/3,-x+y+2/3,-z+2/3
x-y+1/3,x+2/3,-z+2/3

loop_
_atom_site_label
_atom_site_type_symbol
_atom_site_fract_x
_atom_site_fract_y
_atom_site_fract_z
_atom_site_occupancy
_atom_site_U_iso_or_equiv
O5 O-2 0.088 0.001 -0.006 0.5 0.0
Bi1 Bi+3 0 0 0.2106 1 0.0
O3 O-2 0.564 0.079 0.611 1 0.0
O1 O-2 0.463 0.056 0.934 1 0.0
O2 O-2 0.15 0.121 0.612 1 0.0
Al1 Al+3 0.6463 0.0526 0.6447 1 0.0
Sr1 Sr+2 0.4154 0.1894 0.4253 1 0.0
Al2 Al+3 0.1975 0.0768 0.4623 1 0.0
O4 O-2 0.28 0.012 0.963 1 0.0
